data_7046772
loop_
_publ_author_name
'Vignesh, Kuduva R.'
'Langley, Stuart K.'
'Gartshore, Christopher J.'
'Borilovi\'c, Ivana'
'Forsyth, Craig M.'
'Rajaraman, Gopalan'
'Murray, Keith S.'

_publ_section_title
;
 Rationalizing the sign and magnitude of the magnetic coupling and
 anisotropy in dinuclear manganese(iii) complexes.
;
_journal_issue 34
_journal_name_full 'Dalton transactions (Cambridge, England : 2003)'
_journal_page_first 11820
_journal_page_last 11833
_journal_paper_doi 10.1039/c8dt01410h
_journal_volume 47
_journal_year 2018
_chemical_formula_moiety 'C34 H26 Mn2 N10 O5'
_chemical_formula_sum 'C34 H26 Mn2 N10 O5'
_chemical_formula_weight 764.53
_space_group_crystal_system monoclinic
_space_group_IT_number 15
_space_group_name_Hall '-C 2yc'
_space_group_name_H-M_alt 'C 1 2/c 1'
_symmetry_space_group_name_Hall '-C 2yc'
_symmetry_space_group_name_H-M 'C 1 2/c 1'
_atom_sites_solution_hydrogens geom
_audit_block_doi 10.5517/ccdc.csd.cc1zlxvb
_audit_creation_method SHELXL-2016/6
_audit_update_record
;
2018-06-12 deposited with the CCDC.
2018-06-19 downloaded from the CCDC.
;
_cell_angle_alpha 90
_cell_angle_beta 101.585(3)
_cell_angle_gamma 90
_cell_formula_units_Z 4
_cell_length_a 16.2539(10)
_cell_length_b 25.9567(17)
_cell_length_c 9.5595(5)
_cell_measurement_reflns_used 8923
_cell_measurement_temperature 123(2)
_cell_measurement_theta_max 27.21
_cell_measurement_theta_min 1.51
_cell_volume 3951.0(4)
_computing_cell_refinement 'Bruker Apex2 V2.0'
_computing_data_collection 'Bruker Apex2 V2.0'
_computing_data_reduction 'Bruker Apex2 V2.0'
_computing_structure_refinement 'SHELXL-2016/6 (Sheldrick, 2016)'
_computing_structure_solution 'SHELXS-97 (Sheldrick, 1990)'
_diffrn_ambient_temperature 123(2)
_diffrn_measured_fraction_theta_full 0.992
_diffrn_measured_fraction_theta_max 0.982
_diffrn_measurement_device_type 'APEX X8'
_diffrn_measurement_method 'scans in phi and omega'
_diffrn_radiation_monochromator graphite
_diffrn_radiation_source 'fine-focus sealed tube'
_diffrn_radiation_type MoK\a
_diffrn_radiation_wavelength 0.71073
_diffrn_reflns_av_R_equivalents 0.0531
_diffrn_reflns_av_unetI/netI 0.0907
_diffrn_reflns_Laue_measured_fraction_full 0.992
_diffrn_reflns_Laue_measured_fraction_max 0.982
_diffrn_reflns_limit_h_max 20
_diffrn_reflns_limit_h_min -21
_diffrn_reflns_limit_k_max 33
_diffrn_reflns_limit_k_min -33
_diffrn_reflns_limit_l_max 9
_diffrn_reflns_limit_l_min -12
_diffrn_reflns_number 13310
_diffrn_reflns_point_group_measured_fraction_full 0.992
_diffrn_reflns_point_group_measured_fraction_max 0.982
_diffrn_reflns_theta_full 25.242
_diffrn_reflns_theta_max 27.557
_diffrn_reflns_theta_min 1.500
_exptl_absorpt_coefficient_mu 0.689
_exptl_absorpt_correction_T_max 0.932
_exptl_absorpt_correction_T_min 0.845
_exptl_absorpt_correction_type multi-scan
_exptl_absorpt_process_details SADABS
_exptl_crystal_colour brown
_exptl_crystal_density_diffrn 1.285
_exptl_crystal_density_method 'not measured'
_exptl_crystal_description plate
_exptl_crystal_F_000 1560
_exptl_crystal_size_max 0.3
_exptl_crystal_size_mid 0.2
_exptl_crystal_size_min 0.1
_refine_diff_density_max 0.423
_refine_diff_density_min -0.517
_refine_diff_density_rms 0.078
_refine_ls_extinction_method none
_refine_ls_goodness_of_fit_ref 1.003
_refine_ls_hydrogen_treatment constr
_refine_ls_matrix_type full
_refine_ls_number_parameters 231
_refine_ls_number_reflns 4488
_refine_ls_number_restraints 3
_refine_ls_restrained_S_all 1.005
_refine_ls_R_factor_all 0.1163
_refine_ls_R_factor_gt 0.0589
_refine_ls_shift/su_max 0.000
_refine_ls_shift/su_mean 0.000
_refine_ls_structure_factor_coef Fsqd
_refine_ls_weighting_details 'w=1/[\s^2^(Fo^2^)+(0.0891P)^2^] where P=(Fo^2^+2Fc^2^)/3'
_refine_ls_weighting_scheme calc
_refine_ls_wR_factor_gt 0.1473
_refine_ls_wR_factor_ref 0.1750
_reflns_Friedel_coverage 0.000
_reflns_number_gt 2491
_reflns_number_total 4488
_reflns_threshold_expression 'I > 2\s(I)'
_cod_data_source_file c8dt01410h2.cif
_cod_data_source_block Compound12
_cod_depositor_comments 'Adding full bibliography for 7046766--7046777.cif.'
_cod_database_code 7046772
_shelx_shelxl_version_number 2016/6
_shelx_space_group_comment
;
The symmetry employed for this shelxl refinement is uniquely defined
by the following loop, which should always be used as a source of
symmetry information in preference to the above space-group names.
They are only intended as comments.
;
_platon_squeeze_void_probe_radius 1.20

loop_
_space_group_symop_operation_xyz
'x, y, z'
'-x, y, -z+1/2'
'x+1/2, y+1/2, z'
'-x+1/2, y+1/2, -z+1/2'
'-x, -y, -z'
'x, -y, z-1/2'
'-x+1/2, -y+1/2, -z'
'x+1/2, -y+1/2, z-1/2'

loop_
_atom_site_label
_atom_site_type_symbol
_atom_site_fract_x
_atom_site_fract_y
_atom_site_fract_z
_atom_site_U_iso_or_equiv
_atom_site_adp_type
_atom_site_occupancy
_atom_site_site_symmetry_order
_atom_site_calc_flag
_atom_site_refinement_flags_posn
_atom_site_refinement_flags_adp
_atom_site_refinement_flags_occupancy
Mn1 Mn 0.07156(4) 0.31307(2) 0.16107(6) 0.0361(2) Uani 1 1 d . . .
O1 O 0.11819(16) 0.36339(10) 0.3342(3) 0.0395(6) Uani 1 1 d . . .
O2 O -0.00326(16) 0.37254(10) 0.0743(2) 0.0392(6) Uani 1 1 d . . .
O3 O 0.000000 0.27991(14) 0.250000 0.0434(9) Uani 1 2 d S T P
N4 N 0.1725(2) 0.26280(12) 0.2451(3) 0.0419(8) Uani 1 1 d . . .
N5 N 0.1686(2) 0.33985(12) 0.0681(3) 0.0375(8) Uani 1 1 d . . .
N6 N 0.0349(2) 0.26715(14) -0.0265(3) 0.0457(9) Uani 1 1 d . . .
C7 C 0.0770(3) 0.38440(14) 0.4158(4) 0.0351(9) Uani 1 1 d . . .
C8 C 0.1991(3) 0.44075(16) 0.5072(4) 0.0453(10) Uani 1 1 d . . .
H8 H 0.230069 0.421332 0.451229 0.054 Uiso 1 1 calc R U .
C10 C 0.2459(3) 0.27165(15) 0.2034(4) 0.0411(10) Uani 1 1 d . . .
C11 C 0.2435(3) 0.31597(15) 0.1047(4) 0.0393(9) Uani 1 1 d . . .
C12 C 0.0732(3) 0.45563(17) 0.5917(4) 0.0488(11) Uani 1 1 d . . .
H12 H 0.017215 0.446178 0.595147 0.059 Uiso 1 1 calc R U .
C13 C 0.1169(2) 0.42752(15) 0.5084(4) 0.0368(9) Uani 1 1 d . . .
C14 C 0.1611(3) 0.37885(16) -0.0235(4) 0.0465(11) Uani 1 1 d . . .
H14 H 0.108536 0.395970 -0.048993 0.056 Uiso 1 1 calc R U .
C16 C 0.2271(3) 0.39524(18) -0.0827(4) 0.0542(12) Uani 1 1 d . . .
H16 H 0.220065 0.422653 -0.149862 0.065 Uiso 1 1 calc R U .
N17 N 0.0054(3) 0.22600(18) -0.0271(4) 0.0616(10) Uani 1 1 d . . .
C18 C 0.2366(3) 0.48187(17) 0.5866(4) 0.0567(12) Uani 1 1 d . . .
H18 H 0.293129 0.490827 0.585638 0.068 Uiso 1 1 calc R U .
C19 C 0.3163(3) 0.24172(18) 0.2505(4) 0.0545(12) Uani 1 1 d . . .
H19 H 0.367310 0.248443 0.219574 0.065 Uiso 1 1 calc R U .
C20 C 0.1908(3) 0.50996(18) 0.6677(4) 0.0607(13) Uani 1 1 d . . .
H20 H 0.216127 0.538424 0.722418 0.073 Uiso 1 1 calc R U .
C21 C 0.1684(3) 0.22386(16) 0.3346(4) 0.0525(12) Uani 1 1 d . . .
H21 H 0.116814 0.216874 0.363108 0.063 Uiso 1 1 calc R U .
N23 N -0.0224(3) 0.18387(19) -0.0282(6) 0.0901(16) Uani 1 1 d . . .
C24 C 0.2378(4) 0.19339(19) 0.3870(5) 0.0675(15) Uani 1 1 d . . .
H24 H 0.233976 0.166641 0.453234 0.081 Uiso 1 1 calc R U .
C25 C 0.3021(3) 0.37155(18) -0.0432(5) 0.0594(13) Uani 1 1 d . . .
H25 H 0.348925 0.382881 -0.080514 0.071 Uiso 1 1 calc R U .
C26 C 0.3108(3) 0.2018(2) 0.3437(5) 0.0662(14) Uani 1 1 d . . .
H26 H 0.358040 0.180352 0.377201 0.079 Uiso 1 1 calc R U .
C2 C 0.3105(3) 0.33130(18) 0.0504(5) 0.0573(12) Uani 1 1 d . . .
H2 H 0.362864 0.314109 0.077261 0.069 Uiso 1 1 calc R U .
C3 C 0.1094(3) 0.49710(17) 0.6697(4) 0.0559(12) Uani 1 1 d . . .
H3 H 0.078126 0.516735 0.724809 0.067 Uiso 1 1 calc R U .

loop_
_atom_site_aniso_label
_atom_site_aniso_U_11
_atom_site_aniso_U_22
_atom_site_aniso_U_33
_atom_site_aniso_U_23
_atom_site_aniso_U_13
_atom_site_aniso_U_12
Mn1 0.0526(4) 0.0314(4) 0.0256(3) 0.0025(2) 0.0109(2) 0.0049(3)
O1 0.0537(16) 0.0331(16) 0.0312(14) -0.0038(11) 0.0073(12) 0.0020(13)
O2 0.0499(17) 0.0387(16) 0.0279(13) 0.0046(11) 0.0049(12) 0.0034(13)
O3 0.058(2) 0.033(2) 0.040(2) 0.000 0.0116(18) 0.000
N4 0.066(2) 0.034(2) 0.0272(16) -0.0002(14) 0.0135(16) 0.0054(17)
N5 0.057(2) 0.0312(19) 0.0239(16) -0.0008(13) 0.0072(14) 0.0039(16)
N6 0.058(2) 0.043(2) 0.0349(18) -0.0039(16) 0.0077(16) -0.0039(17)
C7 0.054(2) 0.025(2) 0.0211(18) 0.0034(15) -0.0037(17) 0.0031(19)
C8 0.071(3) 0.037(2) 0.025(2) 0.0050(17) 0.0017(18) -0.006(2)
C10 0.060(3) 0.038(2) 0.0240(19) -0.0036(16) 0.0032(18) 0.010(2)
C11 0.054(2) 0.040(2) 0.0243(19) -0.0033(17) 0.0084(17) 0.003(2)
C12 0.056(3) 0.051(3) 0.034(2) -0.0106(19) -0.0057(18) 0.004(2)
C13 0.054(2) 0.031(2) 0.0224(18) 0.0086(15) -0.0009(16) 0.0021(19)
C14 0.069(3) 0.038(3) 0.035(2) 0.0030(18) 0.015(2) 0.008(2)
C16 0.075(3) 0.046(3) 0.046(3) 0.011(2) 0.023(2) 0.006(3)
N17 0.072(3) 0.056(2) 0.059(2) -0.012(2) 0.017(2) -0.004(2)
C18 0.082(3) 0.051(3) 0.035(2) 0.008(2) 0.007(2) -0.018(3)
C19 0.065(3) 0.065(3) 0.032(2) 0.007(2) 0.007(2) 0.019(3)
C20 0.101(4) 0.044(3) 0.027(2) 0.0026(19) -0.009(2) -0.012(3)
C21 0.086(3) 0.038(3) 0.038(2) 0.0095(19) 0.023(2) 0.014(2)
N23 0.094(4) 0.059(3) 0.127(4) -0.025(3) 0.045(3) -0.014(3)
C24 0.102(4) 0.063(3) 0.041(3) 0.021(2) 0.022(3) 0.035(3)
C25 0.065(3) 0.055(3) 0.065(3) 0.010(2) 0.030(2) 0.001(3)
C26 0.078(3) 0.075(4) 0.044(3) 0.014(2) 0.008(2) 0.032(3)
C2 0.060(3) 0.053(3) 0.060(3) 0.006(2) 0.014(2) 0.013(2)
C3 0.070(3) 0.051(3) 0.042(2) -0.014(2) -0.001(2) 0.005(3)

loop_
_atom_type_symbol
_atom_type_description
_atom_type_scat_dispersion_real
_atom_type_scat_dispersion_imag
_atom_type_scat_source
C C 0.0033 0.0016 'International Tables Vol C Tables 4.2.6.8 and 6.1.1.4'
H H 0.0000 0.0000 'International Tables Vol C Tables 4.2.6.8 and 6.1.1.4'
Mn Mn 0.3368 0.7283 'International Tables Vol C Tables 4.2.6.8 and 6.1.1.4'
N N 0.0061 0.0033 'International Tables Vol C Tables 4.2.6.8 and 6.1.1.4'
O O 0.0106 0.0060 'International Tables Vol C Tables 4.2.6.8 and 6.1.1.4'

loop_
_geom_angle_atom_site_label_1
_geom_angle_atom_site_label_2
_geom_angle_atom_site_label_3
_geom_angle
_geom_angle_site_symmetry_1
_geom_angle_site_symmetry_3
O3 Mn1 O2 99.55(11) . .
O3 Mn1 N5 169.51(13) . .
O2 Mn1 N5 90.84(11) . .
O3 Mn1 N4 92.92(12) . .
O2 Mn1 N4 166.63(12) . .
N5 Mn1 N4 76.85(12) . .
O3 Mn1 O1 95.14(10) . .
O2 Mn1 O1 86.66(10) . .
N5 Mn1 O1 86.84(11) . .
N4 Mn1 O1 87.46(11) . .
O3 Mn1 N6 91.84(12) . .
O2 Mn1 N6 92.17(12) . .
N5 Mn1 N6 86.30(12) . .
N4 Mn1 N6 92.22(13) . .
O1 Mn1 N6 173.02(12) . .
O3 Mn1 Mn1 28.70(10) . 2
O2 Mn1 Mn1 76.95(7) . 2
N5 Mn1 Mn1 159.71(8) . 2
N4 Mn1 Mn1 113.24(9) . 2
O1 Mn1 Mn1 76.45(7) . 2
N6 Mn1 Mn1 110.00(10) . 2
C7 O1 Mn1 127.0(2) . .
C7 O2 Mn1 130.9(2) 2 .
Mn1 O3 Mn1 122.6(2) . 2
C21 N4 C10 118.6(4) . .
C21 N4 Mn1 125.0(3) . .
C10 N4 Mn1 116.4(2) . .
C14 N5 C11 118.7(3) . .
C14 N5 Mn1 124.0(3) . .
C11 N5 Mn1 117.3(2) . .
N17 N6 Mn1 123.9(3) . .
O1 C7 O2 125.3(3) . 2
O1 C7 C13 118.3(4) . .
O2 C7 C13 116.5(3) 2 .
C18 C8 C13 120.6(4) . .
C18 C8 H8 119.7 . .
C13 C8 H8 119.7 . .
N4 C10 C19 122.1(4) . .
N4 C10 C11 114.0(3) . .
C19 C10 C11 123.9(4) . .
N5 C11 C2 121.2(4) . .
N5 C11 C10 115.4(3) . .
C2 C11 C10 123.4(4) . .
C3 C12 C13 121.0(4) . .
C3 C12 H12 119.5 . .
C13 C12 H12 119.5 . .
C12 C13 C8 119.0(4) . .
C12 C13 C7 121.8(4) . .
C8 C13 C7 119.2(4) . .
N5 C14 C16 122.0(4) . .
N5 C14 H14 119.0 . .
C16 C14 H14 119.0 . .
C25 C16 C14 118.6(4) . .
C25 C16 H16 120.7 . .
C14 C16 H16 120.7 . .
N6 N17 N23 178.3(5) . .
C8 C18 C20 119.2(5) . .
C8 C18 H18 120.4 . .
C20 C18 H18 120.4 . .
C10 C19 C26 118.3(4) . .
C10 C19 H19 120.8 . .
C26 C19 H19 120.8 . .
C3 C20 C18 120.6(4) . .
C3 C20 H20 119.7 . .
C18 C20 H20 119.7 . .
N4 C21 C24 121.5(4) . .
N4 C21 H21 119.2 . .
C24 C21 H21 119.2 . .
C26 C24 C21 119.9(4) . .
C26 C24 H24 120.0 . .
C21 C24 H24 120.0 . .
C16 C25 C2 119.9(4) . .
C16 C25 H25 120.1 . .
C2 C25 H25 120.1 . .
C24 C26 C19 119.6(4) . .
C24 C26 H26 120.2 . .
C19 C26 H26 120.2 . .
C11 C2 C25 119.6(4) . .
C11 C2 H2 120.2 . .
C25 C2 H2 120.2 . .
C20 C3 C12 119.5(4) . .
C20 C3 H3 120.2 . .
C12 C3 H3 120.2 . .

loop_
_geom_bond_atom_site_label_1
_geom_bond_atom_site_label_2
_geom_bond_distance
_geom_bond_site_symmetry_2
Mn1 O3 1.7928(19) .
Mn1 O2 2.036(3) .
Mn1 N5 2.079(3) .
Mn1 N4 2.123(3) .
Mn1 O1 2.125(3) .
Mn1 N6 2.136(3) .
Mn1 Mn1 3.1452(11) 2
O1 C7 1.250(4) .
O2 C7 1.259(4) 2
N4 C21 1.335(5) .
N4 C10 1.352(5) .
N5 C14 1.328(5) .
N5 C11 1.348(5) .
N6 N17 1.171(5) .
C7 C13 1.492(5) .
C8 C18 1.378(6) .
C8 C13 1.382(6) .
C8 H8 0.9500 .
C10 C19 1.382(6) .
C10 C11 1.483(5) .
C11 C2 1.357(6) .
C12 C3 1.373(6) .
C12 C13 1.377(5) .
C12 H12 0.9500 .
C14 C16 1.378(6) .
C14 H14 0.9500 .
C16 C25 1.349(6) .
C16 H16 0.9500 .
N17 N23 1.183(5) .
C18 C20 1.385(6) .
C18 H18 0.9500 .
C19 C26 1.382(6) .
C19 H19 0.9500 .
C20 C3 1.368(6) .
C20 H20 0.9500 .
C21 C24 1.386(6) .
C21 H21 0.9500 .
C24 C26 1.350(7) .
C24 H24 0.9500 .
C25 C2 1.364(6) .
C25 H25 0.9500 .
C26 H26 0.9500 .
C2 H2 0.9500 .
C3 H3 0.9500 .

loop_
_platon_squeeze_void_nr
_platon_squeeze_void_average_x
_platon_squeeze_void_average_y
_platon_squeeze_void_average_z
_platon_squeeze_void_volume
_platon_squeeze_void_count_electrons
_platon_squeeze_void_content
1 0.000 0.000 -0.015 415 222 ' '
2 0.500 0.500 0.015 415 222 ' '
